data_2311220
loop_
_publ_author_name
'Akkurt, Mehmet'
'Mague, Joel T.'
'Mohamed, Shaaban K.'
'Younes, Sabry H. H.'
'Albayati, Mustafa R.'

_publ_section_title
;
 Bis(2-amino-5-benzyl-3-eth-oxy-carbonyl-4,5,6,7-tetra-hydro-thieno[3,2-c]pyridin-5-ium)
 bis-(4-meth-oxy-phen-yl)di-phos-phon-ate.
;
_journal_coeditor_code RZ5105
_journal_issue 'Pt 3'
_journal_name_full 'Acta crystallographica. Section E, Structure reports online'
_journal_page_first o348
_journal_page_last 9
_journal_paper_doi 10.1107/S1600536814003766
_journal_volume 70
_journal_year 2014
_chemical_formula_iupac '2C17 H21 N2 O2 S +, C14 H14 O7 P2 2-'
_chemical_formula_moiety '2(C17 H21 N2 O2 S +), C14 H14 O7 P2 2-'
_chemical_formula_sum 'C48 H56 N4 O11 P2 S2'
_chemical_formula_weight 991.05
_chemical_name_systematic
'Bis(2-amino-5-benzyl-3-ethoxycarbonyl-4,5,6,7-tetrahydrothieno[3,2-c]pyridin-5-ium) bis(4-methoxyphenyl)diphosphonate'
_space_group_IT_number 14
_space_group_name_Hall '-P 2ybc'
_space_group_name_H-M_alt 'P 1 21/c 1'
_symmetry_cell_setting monoclinic
_symmetry_space_group_name_Hall '-P 2ybc'
_symmetry_space_group_name_H-M 'P 1 21/c 1'
_atom_sites_solution_hydrogens mixed
_cell_angle_alpha 90
_cell_angle_beta 114.3270(8)
_cell_angle_gamma 90
_cell_formula_units_Z 2
_cell_length_a 14.9420(9)
_cell_length_b 10.8718(7)
_cell_length_c 16.0773(10)
_cell_measurement_reflns_used 9946
_cell_measurement_temperature 150(2)
_cell_measurement_theta_max 28.3391
_cell_measurement_theta_min 2.3328
_cell_volume 2379.8(3)
_computing_cell_refinement '<i>SAINT</i> (Bruker, 2013)'
_computing_data_collection '<i>APEX2</i> (Bruker, 2013)'
_computing_data_reduction '<i>SAINT</i> (Bruker, 2013)'
_computing_molecular_graphics '<i>ORTEP-3 for Windows</i> (Farrugia, 2012)'
_computing_publication_material '<i>PLATON</i> (Spek, 2009)'
_computing_structure_refinement '<i>SHELXL-2013</i> (Sheldrick, 2008)'
_computing_structure_solution '<i>SHELXS97</i> (Sheldrick, 2008)'
_diffrn_ambient_temperature 150(2)
_diffrn_detector_area_resol_mean 8.3660
_diffrn_measured_fraction_theta_full 1.000
_diffrn_measured_fraction_theta_max 0.996
_diffrn_measurement_device_type 'Bruker SMART APEX CCD'
_diffrn_measurement_method '\f and \w scans'
_diffrn_radiation_monochromator graphite
_diffrn_radiation_type MoK\a
_diffrn_radiation_wavelength 0.71073
_diffrn_reflns_av_R_equivalents 0.0577
_diffrn_reflns_av_sigmaI/netI 0.0376
_diffrn_reflns_limit_h_max 19
_diffrn_reflns_limit_h_min -19
_diffrn_reflns_limit_k_max 14
_diffrn_reflns_limit_k_min -14
_diffrn_reflns_limit_l_max 21
_diffrn_reflns_limit_l_min -21
_diffrn_reflns_number 41576
_diffrn_reflns_reduction_process
;
;
_diffrn_reflns_theta_full 25.24
_diffrn_reflns_theta_max 28.41
_diffrn_reflns_theta_min 2.33
_exptl_absorpt_coefficient_mu 0.244
_exptl_absorpt_correction_T_max 0.99
_exptl_absorpt_correction_T_min 0.81
_exptl_absorpt_correction_type multi-scan
_exptl_absorpt_process_details '(<i>SADABS</i>; Bruker, 2013)'
_exptl_crystal_colour 'pale yellow'
_exptl_crystal_density_diffrn 1.383
_exptl_crystal_density_method 'Not Measured'
_exptl_crystal_description plate
_exptl_crystal_F_000 1044
_exptl_crystal_size_max 0.230
_exptl_crystal_size_mid 0.190
_exptl_crystal_size_min 0.050
_refine_diff_density_max 0.771
_refine_diff_density_min -0.620
_refine_ls_extinction_method none
_refine_ls_goodness_of_fit_ref 1.038
_refine_ls_hydrogen_treatment mixed
_refine_ls_matrix_type full
_refine_ls_number_parameters 317
_refine_ls_number_reflns 5955
_refine_ls_number_restraints 28
_refine_ls_restrained_S_all 1.051
_refine_ls_R_factor_all 0.0699
_refine_ls_R_factor_gt 0.0486
_refine_ls_shift/su_max 0.001
_refine_ls_shift/su_mean 0.000
_refine_ls_structure_factor_coef Fsqd
_refine_ls_weighting_details 'w=1/[\s^2^(Fo^2^)+(0.0554P)^2^+1.6086P] where P=(Fo^2^+2Fc^2^)/3'
_refine_ls_weighting_scheme calc
_refine_ls_wR_factor_gt 0.1171
_refine_ls_wR_factor_ref 0.1320
_reflns_number_gt 4481
_reflns_number_total 5955
_reflns_threshold_expression I>2\s(I)
_cod_data_source_file rz5105sup1.cif
_cod_data_source_block I
_cod_original_sg_symbol_H-M 'P 21/c'
_cod_database_code 2311220

loop_
_symmetry_equiv_pos_site_id
_symmetry_equiv_pos_as_xyz
1 x,y,z
2 -x,1/2+y,1/2-z
3 -x,-y,-z
4 x,1/2-y,1/2+z

loop_
_atom_site_aniso_label
_atom_site_aniso_U_11
_atom_site_aniso_U_22
_atom_site_aniso_U_33
_atom_site_aniso_U_12
_atom_site_aniso_U_13
_atom_site_aniso_U_23
P1 0.0343(3) 0.0305(3) 0.0281(3) 0.0102(2) 0.0143(2) 0.0061(2)
O3 0.0398(9) 0.0337(8) 0.0528(10) 0.0139(7) 0.0172(8) 0.0100(7)
O4A 0.0354(11) 0.0229(7) 0.0312(8) 0.0003(8) 0.0104(7) 0.0002(6)
O4B 0.0354(11) 0.0229(7) 0.0312(8) 0.0003(8) 0.0104(7) 0.0002(6)
O5A 0.0354(11) 0.0229(7) 0.0312(8) 0.0003(8) 0.0104(7) 0.0002(6)
O5B 0.0354(11) 0.0229(7) 0.0312(8) 0.0003(8) 0.0104(7) 0.0002(6)
O6 0.0248(13) 0.0284(14) 0.0272(13) 0.0006(10) 0.0090(11) -0.0027(11)
C18 0.0409(14) 0.0554(16) 0.076(2) 0.0206(12) 0.0220(14) 0.0182(14)
C19 0.0343(10) 0.0285(10) 0.0324(10) 0.0085(8) 0.0143(9) 0.0052(8)
C20 0.0260(10) 0.0333(11) 0.0446(12) 0.0019(8) 0.0101(9) -0.0016(9)
C21 0.0338(11) 0.0246(9) 0.0425(12) -0.0002(8) 0.0128(9) -0.0027(9)
C22 0.0297(9) 0.0261(9) 0.0246(9) 0.0036(8) 0.0101(8) -0.0001(7)
C23 0.0273(10) 0.0327(11) 0.0403(12) -0.0019(8) 0.0110(9) 0.0037(9)
C24 0.0375(11) 0.0256(10) 0.0459(13) 0.0000(9) 0.0153(10) 0.0073(9)
S1 0.0363(3) 0.0210(2) 0.0283(2) 0.0004(2) 0.0121(2) 0.0003(2)
O1 0.0402(10) 0.0589(12) 0.0560(12) -0.0101(9) 0.0069(9) -0.0114(9)
O2 0.0447(10) 0.0558(11) 0.0514(11) 0.0127(8) 0.0006(8) 0.0041(9)
N1 0.0489(11) 0.0207(8) 0.0293(9) -0.0042(7) 0.0156(8) 0.0009(7)
N2 0.0404(11) 0.0345(10) 0.0403(11) -0.0099(9) 0.0117(9) -0.0042(9)
C1 0.0497(13) 0.0345(11) 0.0335(11) -0.0167(10) 0.0205(10) -0.0019(9)
C2 0.0475(13) 0.0459(13) 0.0367(12) -0.0138(11) 0.0206(11) -0.0036(10)
C3 0.0537(16) 0.0502(15) 0.0687(19) -0.0110(12) 0.0347(15) -0.0037(13)
C4 0.0482(16) 0.0642(19) 0.074(2) -0.0049(14) 0.0231(15) 0.0188(16)
C5 0.0553(17) 0.082(2) 0.0424(15) -0.0182(16) 0.0111(13) 0.0112(15)
C6 0.0586(16) 0.0548(15) 0.0355(12) -0.0186(13) 0.0181(12) -0.0054(11)
C7 0.0596(15) 0.0274(10) 0.0388(12) -0.0115(10) 0.0224(11) 0.0014(9)
C8 0.0439(12) 0.0271(10) 0.0276(10) -0.0048(9) 0.0139(9) 0.0024(8)
C9 0.0416(11) 0.0210(9) 0.0282(10) 0.0026(8) 0.0139(9) 0.0004(8)
C10 0.0409(11) 0.0232(9) 0.0317(10) 0.0060(8) 0.0138(9) -0.0019(8)
C11 0.0492(13) 0.0290(10) 0.0334(11) 0.0087(9) 0.0127(10) 0.0053(9)
C12 0.0596(14) 0.0215(9) 0.0351(11) 0.0051(9) 0.0161(11) 0.0041(9)
C13 0.0388(11) 0.0239(9) 0.0327(11) -0.0001(8) 0.0149(9) -0.0076(8)
C14 0.0378(11) 0.0265(10) 0.0318(10) 0.0035(8) 0.0115(9) -0.0059(8)
C15 0.0428(13) 0.0408(13) 0.0361(12) 0.0074(10) 0.0090(10) -0.0073(10)
C16A 0.0518(16) 0.0641(19) 0.0685(19) 0.0069(13) 0.0073(13) 0.0263(15)
C17A 0.0518(16) 0.0641(19) 0.0685(19) 0.0069(13) 0.0073(13) 0.0263(15)
C17B 0.0518(16) 0.0641(19) 0.0685(19) 0.0069(13) 0.0073(13) 0.0263(15)
C16B 0.0518(16) 0.0641(19) 0.0685(19) 0.0069(13) 0.0073(13) 0.0263(15)

loop_
_atom_site_type_symbol
_atom_site_label
_atom_site_fract_x
_atom_site_fract_y
_atom_site_fract_z
_atom_site_U_iso_or_equiv
_atom_site_thermal_displace_type
_atom_site_calc_flag
_atom_site_refinement_flags
_atom_site_occupancy
_atom_site_disorder_assembly
_atom_site_disorder_group
P P1 0.57869(4) 1.03372(5) 0.46675(4) 0.0305(2) Uani d . 1.000 . .
O O3 0.86773(11) 0.62642(14) 0.61933(12) 0.0427(5) Uani d . 1.000 . .
O O4A 0.5173(2) 1.0157(3) 0.3725(2) 0.0309(5) Uani d UP 0.500 B 1
O O4B 0.5512(2) 1.0296(3) 0.3642(2) 0.0309(5) Uani d UP 0.500 B 2
O O5A 0.5998(2) 1.1419(3) 0.5154(2) 0.0309(5) Uani d UP 0.500 B 1
O O5B 0.6358(2) 1.1646(3) 0.4900(2) 0.0309(5) Uani d UP 0.500 B 2
O O6 0.52418(18) 1.0374(2) 0.53284(18) 0.0274(8) Uani d P 0.500 B .
C C18 0.96967(18) 0.6470(3) 0.6554(2) 0.0581(10) Uani d . 1.000 . .
C C19 0.80643(15) 0.72531(19) 0.58665(14) 0.0316(6) Uani d . 1.000 . .
C C20 0.83752(15) 0.8459(2) 0.59149(16) 0.0361(6) Uani d . 1.000 . .
C C21 0.76781(15) 0.93886(19) 0.55603(15) 0.0346(6) Uani d . 1.000 . .
C C22 0.66850(14) 0.91441(18) 0.51714(13) 0.0272(5) Uani d . 1.000 . .
C C23 0.63917(15) 0.7916(2) 0.51452(15) 0.0344(6) Uani d . 1.000 . .
C C24 0.70699(16) 0.69865(19) 0.54824(16) 0.0370(7) Uani d . 1.000 . .
S S1 0.58537(4) 1.08926(4) 0.08978(3) 0.02890(10) Uani d . 1.000 . .
O O1 0.91131(13) 1.09586(18) 0.27696(13) 0.0560(7) Uani d . 1.000 . .
O O2 0.87989(13) 0.92245(18) 0.33537(13) 0.0570(6) Uani d . 1.000 . .
N N1 0.49957(14) 0.85683(15) 0.23756(12) 0.0331(5) Uani d . 1.000 . .
N N2 0.75816(16) 1.19991(18) 0.13051(15) 0.0400(6) Uani d . 1.000 . .
C C1 0.31772(17) 0.8669(2) 0.18867(15) 0.0381(7) Uani d . 1.000 . .
C C2 0.29320(18) 0.9500(2) 0.24134(16) 0.0423(7) Uani d . 1.000 . .
C C3 0.2121(2) 1.0252(3) 0.2017(2) 0.0544(10) Uani d . 1.000 . .
C C4 0.1555(2) 1.0191(3) 0.1092(2) 0.0628(11) Uani d . 1.000 . .
C C5 0.1785(2) 0.9363(3) 0.0564(2) 0.0629(10) Uani d . 1.000 . .
C C6 0.25792(19) 0.8596(3) 0.09563(17) 0.0501(8) Uani d . 1.000 . .
C C7 0.40835(18) 0.7891(2) 0.23008(16) 0.0412(7) Uani d . 1.000 . .
C C8 0.48723(16) 0.91160(19) 0.14823(14) 0.0331(6) Uani d . 1.000 . .
C C9 0.58213(16) 0.96802(17) 0.15942(14) 0.0304(6) Uani d . 1.000 . .
C C10 0.67162(16) 0.94260(18) 0.22578(14) 0.0323(6) Uani d . 1.000 . .
C C11 0.68191(17) 0.8442(2) 0.29481(15) 0.0386(7) Uani d . 1.000 . .
C C12 0.58719(18) 0.77301(19) 0.27059(15) 0.0399(7) Uani d . 1.000 . .
C C13 0.71049(16) 1.11013(18) 0.15399(14) 0.0317(6) Uani d . 1.000 . .
C C14 0.74755(16) 1.02343(19) 0.22349(14) 0.0330(6) Uani d . 1.000 . .
C C15 0.85221(18) 1.0206(2) 0.27950(16) 0.0423(7) Uani d . 1.000 . .
C C16A 0.9874(3) 0.9227(4) 0.3882(4) 0.0673(10) Uani d P 0.753(5) A 1
C C17A 1.0074(3) 0.8018(4) 0.4371(3) 0.0673(10) Uani d P 0.753(5) A 1
C C17B 1.0233(8) 0.8259(10) 0.3766(6) 0.0673(10) Uani d P 0.247(5) A 2
C C16B 0.9693(9) 0.8858(11) 0.4036(11) 0.0673(10) Uani d P 0.247(5) A 2
H H18A 1.00440 0.56880 0.67590 0.0870 Uiso c RU 1.000 . .
H H18B 0.98850 0.70380 0.70710 0.0870 Uiso c RU 1.000 . .
H H18C 0.98720 0.68280 0.60810 0.0870 Uiso c RU 1.000 . .
H H20 0.90560 0.86510 0.61870 0.0430 Uiso c RU 1.000 . .
H H21 0.78940 1.02150 0.55880 0.0420 Uiso c RU 1.000 . .
H H23 0.57110 0.77220 0.48900 0.0410 Uiso c RU 1.000 . .
H H24 0.68560 0.61580 0.54520 0.0440 Uiso c RU 1.000 . .
H H2 0.33250 0.95530 0.30510 0.0510 Uiso c RU 1.000 . .
H H2N 0.7183(19) 1.261(3) 0.0898(18) 0.0480 Uiso d U 1.000 . .
H H3N 0.816(2) 1.207(3) 0.1698(18) 0.0480 Uiso d U 1.000 . .
H H4 0.10050 1.07210 0.08190 0.0750 Uiso c RU 1.000 . .
H H3 0.19530 1.08130 0.23830 0.0650 Uiso c RU 1.000 . .
H H1N 0.5116(18) 0.919(2) 0.2803(17) 0.0400 Uiso d U 1.000 . .
H H7A 0.40010 0.71460 0.19220 0.0490 Uiso c RU 1.000 . .
H H7B 0.41660 0.76230 0.29170 0.0490 Uiso c RU 1.000 . .
H H8A 0.46820 0.84700 0.10060 0.0400 Uiso c RU 1.000 . .
H H8B 0.43500 0.97490 0.12920 0.0400 Uiso c RU 1.000 . .
H H11A 0.70120 0.88250 0.35560 0.0460 Uiso c RU 1.000 . .
H H11B 0.73470 0.78670 0.29840 0.0460 Uiso c RU 1.000 . .
H H12A 0.58000 0.71220 0.22240 0.0480 Uiso c RU 1.000 . .
H H12B 0.59020 0.72750 0.32500 0.0480 Uiso c RU 1.000 . .
H H16A 1.00820 0.99200 0.43200 0.0810 Uiso c RUP 0.753(5) A 1
H H16B 1.02190 0.92850 0.34740 0.0810 Uiso c RUP 0.753(5) A 1
H H17A 1.07800 0.79360 0.47450 0.1010 Uiso c RUP 0.753(5) A 1
H H17B 0.98540 0.73480 0.39240 0.1010 Uiso c RUP 0.753(5) A 1
H H17C 0.97190 0.79790 0.47650 0.1010 Uiso c RUP 0.753(5) A 1
H H5 0.13940 0.93220 -0.00740 0.0750 Uiso c RU 1.000 . .
H H6 0.27220 0.80100 0.05900 0.0600 Uiso c RU 1.000 . .
H H16C 1.00540 0.96010 0.43580 0.0810 Uiso c RUP 0.247(5) A 2
H H16D 0.95610 0.83530 0.44850 0.0810 Uiso c RUP 0.247(5) A 2
H H17D 1.08390 0.80320 0.42890 0.1010 Uiso c RUP 0.247(5) A 2
H H17E 1.03950 0.87620 0.33410 0.1010 Uiso c RUP 0.247(5) A 2
H H17F 0.98900 0.75130 0.34540 0.1010 Uiso c RUP 0.247(5) A 2

loop_
_atom_type_symbol
_atom_type_description
_atom_type_scat_dispersion_real
_atom_type_scat_dispersion_imag
_atom_type_scat_source
C C 0.0033 0.0016 ' International Tables Vol C Tables 4.2.6.8 and 6.1.1.4'
H H 0.0000 0.0000 ' International Tables Vol C Tables 4.2.6.8 and 6.1.1.4'
N N 0.0061 0.0033 ' International Tables Vol C Tables 4.2.6.8 and 6.1.1.4'
O O 0.0106 0.0060 ' International Tables Vol C Tables 4.2.6.8 and 6.1.1.4'
P P 0.1023 0.0942 ' International Tables Vol C Tables 4.2.6.8 and 6.1.1.4'
S S 0.1246 0.1234 ' International Tables Vol C Tables 4.2.6.8 and 6.1.1.4'

loop_
_geom_angle_atom_site_label_1
_geom_angle_atom_site_label_2
_geom_angle_atom_site_label_3
_geom_angle_site_symmetry_1
_geom_angle_site_symmetry_3
_geom_angle
_geom_angle_publ_flag
C9 S1 C13 . . 91.43(11) no
O4A P1 O5B . . 114.38(17) no
O4A P1 O6 . . 115.68(17) no
O4A P1 O5A . . 128.22(19) no
O4A P1 O6 . 3_676 75.99(16) no
O4B P1 O5A . . 122.41(18) no
O4B P1 O5B . . 99.01(16) no
O4B P1 O6 . . 137.86(16) no
O4B P1 C22 . . 106.48(14) no
O4B P1 O6 . 3_676 98.48(15) no
O5A P1 O6 . . 69.98(16) no
O5A P1 C22 . . 113.97(15) no
O5A P1 O6 . 3_676 112.18(16) no
O5B P1 O6 . . 100.98(14) no
O5B P1 C22 . . 107.72(13) no
O5B P1 O6 . 3_676 141.12(14) no
O6 P1 C22 . . 102.14(11) no
O4A P1 C22 . . 114.41(15) no
O6 P1 C22 3_676 . 100.12(11) no
O6 P1 O6 . 3_676 45.77(13) no
C18 O3 C19 . . 118.2(2) no
P1 O5A O6 . . 60.75(15) no
P1 O6 O5A . . 49.27(13) no
P1 O6 P1 . 3_676 134.23(16) no
P1 O6 O5A 3_676 . 162.2(2) no
C15 O2 C16A . . 110.2(3) no
C15 O2 C16B . . 133.2(6) no
C8 N1 C12 . . 109.04(19) no
C7 N1 C8 . . 111.58(18) no
C7 N1 C12 . . 111.06(17) no
C8 N1 H1N . . 109.4(15) no
C12 N1 H1N . . 107.8(17) no
C7 N1 H1N . . 107.9(18) no
C13 N2 H2N . . 116.4(19) no
C13 N2 H3N . . 111(2) no
H2N N2 H3N . . 128(3) no
O3 C19 C20 . . 124.5(2) no
O3 C19 C24 . . 115.60(19) no
C20 C19 C24 . . 119.8(2) no
C19 C20 C21 . . 119.2(2) no
C20 C21 C22 . . 122.0(2) no
P1 C22 C23 . . 120.47(17) no
P1 C22 C21 . . 121.92(16) no
C21 C22 C23 . . 117.56(19) no
C22 C23 C24 . . 121.2(2) no
C19 C24 C23 . . 120.2(2) no
O3 C18 H18B . . 110.00 no
O3 C18 H18C . . 109.00 no
H18A C18 H18B . . 110.00 no
O3 C18 H18A . . 110.00 no
H18A C18 H18C . . 109.00 no
H18B C18 H18C . . 109.00 no
C21 C20 H20 . . 120.00 no
C19 C20 H20 . . 120.00 no
C20 C21 H21 . . 119.00 no
C22 C21 H21 . . 119.00 no
C24 C23 H23 . . 119.00 no
C22 C23 H23 . . 119.00 no
C23 C24 H24 . . 120.00 no
C19 C24 H24 . . 120.00 no
C2 C1 C6 . . 118.6(2) no
C6 C1 C7 . . 120.5(2) no
C2 C1 C7 . . 120.9(2) no
C1 C2 C3 . . 120.4(2) no
C2 C3 C4 . . 120.1(3) no
C3 C4 C5 . . 120.0(3) no
C4 C5 C6 . . 120.2(3) no
C1 C6 C5 . . 120.6(3) no
N1 C7 C1 . . 112.38(18) no
N1 C8 C9 . . 108.32(18) no
C8 C9 C10 . . 126.54(19) no
S1 C9 C8 . . 120.79(16) no
S1 C9 C10 . . 112.42(18) no
C9 C10 C11 . . 119.7(2) no
C11 C10 C14 . . 127.5(2) no
C9 C10 C14 . . 112.75(19) no
C10 C11 C12 . . 111.89(19) no
N1 C12 C11 . . 111.51(17) no
N2 C13 C14 . . 129.3(2) no
S1 C13 C14 . . 111.32(17) no
S1 C13 N2 . . 119.36(17) no
C10 C14 C13 . . 112.0(2) no
C10 C14 C15 . . 128.92(19) no
C13 C14 C15 . . 119.0(2) no
O1 C15 O2 . . 121.9(2) no
O1 C15 C14 . . 125.3(2) no
O2 C15 C14 . . 112.8(2) no
O2 C16A C17A . . 103.6(4) no
O2 C16B C17B . . 115.1(12) no
C1 C2 H2 . . 120.00 no
C3 C2 H2 . . 120.00 no
C2 C3 H3 . . 120.00 no
C4 C3 H3 . . 120.00 no
C3 C4 H4 . . 120.00 no
C5 C4 H4 . . 120.00 no
C4 C5 H5 . . 120.00 no
C6 C5 H5 . . 120.00 no
C1 C6 H6 . . 120.00 no
C5 C6 H6 . . 120.00 no
N1 C7 H7A . . 109.00 no
N1 C7 H7B . . 109.00 no
C1 C7 H7A . . 109.00 no
C1 C7 H7B . . 109.00 no
H7A C7 H7B . . 108.00 no
N1 C8 H8A . . 110.00 no
N1 C8 H8B . . 110.00 no
C9 C8 H8A . . 110.00 no
C9 C8 H8B . . 110.00 no
H8A C8 H8B . . 108.00 no
C10 C11 H11A . . 109.00 no
C10 C11 H11B . . 109.00 no
C12 C11 H11A . . 109.00 no
C12 C11 H11B . . 109.00 no
H11A C11 H11B . . 108.00 no
N1 C12 H12A . . 109.00 no
N1 C12 H12B . . 109.00 no
C11 C12 H12A . . 109.00 no
C11 C12 H12B . . 109.00 no
H12A C12 H12B . . 108.00 no
O2 C16A H16A . . 111.00 no
O2 C16A H16B . . 111.00 no
C17A C16A H16A . . 111.00 no
C17A C16A H16B . . 111.00 no
H16A C16A H16B . . 109.00 no
O2 C16B H16D . . 109.00 no
C17B C16B H16C . . 108.00 no
C17B C16B H16D . . 108.00 no
H16C C16B H16D . . 107.00 no
O2 C16B H16C . . 109.00 no
H17A C17A H17C . . 109.00 no
H17B C17A H17C . . 110.00 no
C16A C17A H17A . . 109.00 no
C16A C17A H17B . . 109.00 no
C16A C17A H17C . . 109.00 no
H17A C17A H17B . . 109.00 no
C16B C17B H17D . . 110.00 no
C16B C17B H17E . . 109.00 no
C16B C17B H17F . . 109.00 no
H17D C17B H17E . . 109.00 no
H17D C17B H17F . . 110.00 no
H17E C17B H17F . . 109.00 no

loop_
_geom_bond_atom_site_label_1
_geom_bond_atom_site_label_2
_geom_bond_site_symmetry_2
_geom_bond_distance
_geom_bond_publ_flag
S1 C9 . 1.743(2) no
S1 C13 . 1.739(2) no
P1 O4A . 1.425(3) no
P1 O5B . 1.622(3) no
P1 O6 . 1.583(3) no
P1 C22 . 1.801(2) no
P1 O6 3_676 1.723(3) no
P1 O4B . 1.527(3) no
P1 O5A . 1.375(3) no
O3 C18 . 1.407(4) no
O3 C19 . 1.369(3) no
O5A O6 . 1.705(4) no
O1 C15 . 1.217(3) no
O2 C16A . 1.476(6) no
O2 C15 . 1.346(3) no
O2 C16B . 1.393(16) no
N1 C8 . 1.494(3) no
N1 C7 . 1.510(3) no
N1 C12 . 1.501(3) no
N2 C13 . 1.351(3) no
N1 H1N . 0.93(2) no
N2 H2N . 0.95(3) no
N2 H3N . 0.84(3) no
C19 C20 . 1.382(3) no
C19 C24 . 1.385(3) no
C20 C21 . 1.394(3) no
C21 C22 . 1.378(3) no
C22 C23 . 1.401(3) no
C23 C24 . 1.375(3) no
C18 H18A . 0.9800 no
C18 H18B . 0.9800 no
C18 H18C . 0.9800 no
C20 H20 . 0.9500 no
C21 H21 . 0.9500 no
C23 H23 . 0.9500 no
C24 H24 . 0.9500 no
C1 C2 . 1.387(3) no
C1 C7 . 1.500(4) no
C1 C6 . 1.393(3) no
C2 C3 . 1.381(4) no
C3 C4 . 1.377(4) no
C4 C5 . 1.375(4) no
C5 C6 . 1.373(4) no
C8 C9 . 1.486(3) no
C9 C10 . 1.352(3) no
C10 C11 . 1.503(3) no
C10 C14 . 1.448(3) no
C11 C12 . 1.517(4) no
C13 C14 . 1.391(3) no
C14 C15 . 1.448(4) no
C16A C17A . 1.497(6) no
C16B C17B . 1.246(19) no
C2 H2 . 0.9500 no
C3 H3 . 0.9500 no
C4 H4 . 0.9500 no
C5 H5 . 0.9500 no
C6 H6 . 0.9500 no
C7 H7A . 0.9900 no
C7 H7B . 0.9900 no
C8 H8A . 0.9900 no
C8 H8B . 0.9900 no
C11 H11A . 0.9900 no
C11 H11B . 0.9900 no
C12 H12A . 0.9900 no
C12 H12B . 0.9900 no
C16A H16A . 0.9900 no
C16A H16B . 0.9900 no
C16B H16C . 0.9900 no
C16B H16D . 0.9900 no
C17A H17C . 0.9800 no
C17A H17A . 0.9800 no
C17A H17B . 0.9800 no
C17B H17D . 0.9800 no
C17B H17E . 0.9800 no
C17B H17F . 0.9800 no

loop_
_geom_hbond_atom_site_label_D
_geom_hbond_atom_site_label_H
_geom_hbond_atom_site_label_A
_geom_hbond_site_symmetry_A
_geom_hbond_distance_DH
_geom_hbond_distance_HA
_geom_hbond_distance_DA
_geom_hbond_angle_DHA
_geom_hbond_publ_flag
N1 H1N O4A . 0.93(2) 1.79(3) 2.699(4) 165(2) yes
N1 H1N O4B . 0.93(2) 1.72(2) 2.641(4) 171(2) yes
N2 H2N O5A 4_574 0.95(3) 1.98(3) 2.894(4) 160(3) yes
N2 H2N O5B 4_574 0.95(3) 1.77(3) 2.686(4) 162(3) yes
N2 H3N O1 . 0.84(3) 2.11(3) 2.761(3) 135(3) yes
C6 H6 O5B 2_645 0.95 2.37 3.273(4) 159 yes
C7 H7A O4B 2_645 0.99 2.44 3.373(4) 157 yes
C7 H7B S1 2_645 0.99 2.69 3.591(2) 152 yes
C8 H8A O5B 2_645 0.99 2.57 3.488(4) 154 yes
C18 H18B O1 3_776 0.98 2.60 3.251(4) 124 yes
C20 H20 O1 3_776 0.95 2.59 3.524(3) 168 yes

loop_
_geom_torsion_atom_site_label_1
_geom_torsion_atom_site_label_2
_geom_torsion_atom_site_label_3
_geom_torsion_atom_site_label_4
_geom_torsion_site_symmetry_1
_geom_torsion_site_symmetry_2
_geom_torsion_site_symmetry_4
_geom_torsion
_geom_torsion_publ_flag
C13 S1 C9 C10 . . . -1.85(18) no
C13 S1 C9 C8 . . . 172.78(18) no
C9 S1 C13 C14 . . . 2.30(17) no
C9 S1 C13 N2 . . . -179.77(19) no
C22 P1 O5A O6 . . . -94.76(15) no
O5B P1 O5A O6 . . . -179.4(4) no
O4B P1 O6 O5A . . . -116.6(2) no
O6 P1 O5A O6 3_676 . . 18.13(17) no
O4A P1 O6 O5A . . . -123.7(2) no
O6 P1 O6 O5A 3_676 . . -156.3(2) no
O4A P1 O6 P1 . . 3_676 32.6(3) no
O4B P1 O6 P1 . . 3_676 39.7(3) no
O5A P1 O6 P1 . . 3_676 156.3(3) no
O5B P1 O6 P1 . . 3_676 156.6(2) no
O5B P1 O6 O5A . . . 0.31(19) no
C22 P1 O6 O5A . . . 111.34(16) no
O4B P1 O5A O6 . . . 134.7(2) no
O4B P1 O6 P1 3_676 3_676 . 154.3(2) no
O5A P1 O6 P1 3_676 3_676 . 24.1(3) no
O5B P1 O6 P1 3_676 3_676 . 38.4(3) no
O6 P1 O6 P1 3_676 3_676 . 0.02(18) no
C22 P1 O6 P1 3_676 3_676 . -97.2(2) no
O4A P1 C22 C23 . . . -56.9(2) no
O4B P1 C22 C23 . . . -79.8(2) no
O5A P1 C22 C23 . . . 142.2(2) no
O5B P1 C22 C23 . . . 174.75(19) no
O6 P1 C22 C23 . . . 68.9(2) no
O6 P1 C22 C23 3_676 . . 22.2(2) no
O6 P1 C22 C21 . . . -113.8(2) no
O6 P1 C22 C21 3_676 . . -160.46(19) no
O5A P1 C22 C21 . . . -40.5(2) no
O4A P1 O6 P1 3_676 3_676 . 150.0(3) no
O4B P1 C22 C21 . . . 97.5(2) no
C22 P1 O6 P1 . . 3_676 -92.4(2) no
O5B P1 C22 C21 . . . -7.9(2) no
O4A P1 O5A O6 . . . 107.5(2) no
O4A P1 C22 C21 . . . 120.4(2) no
O6 P1 O6 P1 3_676 . 3_676 0.00(16) no
C18 O3 C19 C24 . . . 177.2(2) no
C18 O3 C19 C20 . . . -4.1(3) no
C16A O2 C15 O1 . . . -0.6(4) no
C16A O2 C15 C14 . . . 178.1(3) no
C15 O2 C16A C17A . . . -173.1(3) no
C7 N1 C12 C11 . . . -169.64(18) no
C12 N1 C8 C9 . . . -52.7(2) no
C7 N1 C8 C9 . . . -175.70(17) no
C8 N1 C12 C11 . . . 67.0(2) no
C12 N1 C7 C1 . . . -174.44(18) no
C8 N1 C7 C1 . . . -52.6(2) no
O3 C19 C24 C23 . . . 179.1(2) no
C24 C19 C20 C21 . . . -1.1(3) no
C20 C19 C24 C23 . . . 0.3(3) no
O3 C19 C20 C21 . . . -179.7(2) no
C19 C20 C21 C22 . . . 0.8(3) no
C20 C21 C22 P1 . . . -177.16(18) no
C20 C21 C22 C23 . . . 0.2(3) no
C21 C22 C23 C24 . . . -1.0(3) no
P1 C22 C23 C24 . . . 176.45(18) no
C22 C23 C24 C19 . . . 0.7(3) no
C7 C1 C6 C5 . . . -175.7(3) no
C2 C1 C7 N1 . . . -82.4(3) no
C7 C1 C2 C3 . . . 177.0(3) no
C6 C1 C7 N1 . . . 95.7(3) no
C2 C1 C6 C5 . . . 2.4(4) no
C6 C1 C2 C3 . . . -1.1(4) no
C1 C2 C3 C4 . . . -0.7(4) no
C2 C3 C4 C5 . . . 1.3(5) no
C3 C4 C5 C6 . . . -0.1(5) no
C4 C5 C6 C1 . . . -1.8(5) no
N1 C8 C9 S1 . . . -153.96(15) no
N1 C8 C9 C10 . . . 19.9(3) no
S1 C9 C10 C11 . . . 177.33(16) no
S1 C9 C10 C14 . . . 0.9(2) no
C8 C9 C10 C11 . . . 3.1(3) no
C8 C9 C10 C14 . . . -173.3(2) no
C9 C10 C11 C12 . . . 8.0(3) no
C14 C10 C11 C12 . . . -176.1(2) no
C9 C10 C14 C13 . . . 0.8(3) no
C9 C10 C14 C15 . . . -176.2(2) no
C11 C10 C14 C13 . . . -175.2(2) no
C11 C10 C14 C15 . . . 7.8(4) no
C10 C11 C12 N1 . . . -42.3(3) no
S1 C13 C14 C10 . . . -2.2(2) no
N2 C13 C14 C15 . . . -2.5(4) no
S1 C13 C14 C15 . . . 175.15(17) no
N2 C13 C14 C10 . . . -179.9(2) no
C10 C14 C15 O1 . . . -175.9(2) no
C10 C14 C15 O2 . . . 5.5(3) no
C13 C14 C15 O1 . . . 7.3(4) no
C13 C14 C15 O2 . . . -171.4(2) no
